data_7233277
loop_
_publ_author_name
'Al-Azemi, Talal F.'
'Vinodh, Mickey'
'Alipour, Fatemeh H.'
'Mohamod, Abdirahman A.'

_publ_section_title
;
 Synthesis, functionalization, and isolation of planar-chiral
 pillar[5]arenes with bulky substituents using a chiral derivatization
 agent
;
_journal_issue 40
_journal_name_full 'RSC Advances'
_journal_page_first 23295
_journal_paper_doi 10.1039/C9RA03135A
_journal_volume 9
_journal_year 2019
_chemical_formula_sum 'C93 H144 Cl8 O10'
_chemical_formula_weight 1705.68
_space_group_IT_number 60
_space_group_name_Hall '-P 2n 2ab'
_space_group_name_H-M_alt 'P b c n'
_symmetry_cell_setting orthorhombic
_symmetry_Int_Tables_number 60
_symmetry_space_group_name_Hall '-P 2n 2ab'
_symmetry_space_group_name_H-M 'P b c n'
_atom_sites_solution_hydrogens geom
_atom_sites_solution_primary direct
_atom_sites_solution_secondary difmap
_audit_creation_method SHELXL-97
_audit_update_record
;
2017-07-10 deposited with the CCDC.    2019-07-22 downloaded from the CCDC.
;
_cell_angle_alpha 90.00
_cell_angle_beta 90.00
_cell_angle_gamma 90.00
_cell_formula_units_Z 4
_cell_length_a 21.8547(8)
_cell_length_b 22.2502(9)
_cell_length_c 20.4982(14)
_cell_measurement_reflns_used 26808
_cell_measurement_temperature 150(2)
_cell_measurement_theta_max 25.04
_cell_measurement_theta_min 3.06
_cell_volume 9967.7(9)
_computing_structure_refinement 'SHELXL-97 (Sheldrick, 2008)'
_computing_structure_solution 'SHELXS-97 (Sheldrick, 2008)'
_diffrn_ambient_temperature 150(2)
_diffrn_detector_area_resol_mean 10.000
_diffrn_measured_fraction_theta_full 0.995
_diffrn_measured_fraction_theta_max 0.995
_diffrn_measurement_device_type 'Rigaku R-AXIS RAPID'
_diffrn_measurement_method \w
_diffrn_radiation_type 'Mo K\a'
_diffrn_radiation_wavelength 0.71075
_diffrn_reflns_av_R_equivalents 0.0720
_diffrn_reflns_av_sigmaI/netI 0.0409
_diffrn_reflns_limit_h_max 26
_diffrn_reflns_limit_h_min -25
_diffrn_reflns_limit_k_max 25
_diffrn_reflns_limit_k_min -26
_diffrn_reflns_limit_l_max 24
_diffrn_reflns_limit_l_min -24
_diffrn_reflns_number 54825
_diffrn_reflns_theta_full 25.03
_diffrn_reflns_theta_max 25.03
_diffrn_reflns_theta_min 3.07
_exptl_absorpt_coefficient_mu 0.277
_exptl_absorpt_correction_T_max 0.9701
_exptl_absorpt_correction_T_min 0.9466
_exptl_absorpt_correction_type multi-scan
_exptl_absorpt_process_details 'ABSCOR (Rigaku, 1995)'
_exptl_crystal_colour Colorless
_exptl_crystal_density_diffrn 1.137
_exptl_crystal_density_method 'not measured'
_exptl_crystal_description Block
_exptl_crystal_F_000 3672
_exptl_crystal_size_max 0.20
_exptl_crystal_size_mid 0.16
_exptl_crystal_size_min 0.11
_refine_diff_density_max 0.627
_refine_diff_density_min -0.699
_refine_diff_density_rms 0.068
_refine_ls_extinction_method none
_refine_ls_goodness_of_fit_ref 1.050
_refine_ls_hydrogen_treatment mixed
_refine_ls_matrix_type full
_refine_ls_number_parameters 526
_refine_ls_number_reflns 8766
_refine_ls_number_restraints 14
_refine_ls_restrained_S_all 1.062
_refine_ls_R_factor_all 0.1201
_refine_ls_R_factor_gt 0.0767
_refine_ls_shift/su_max 0.000
_refine_ls_shift/su_mean 0.000
_refine_ls_structure_factor_coef Fsqd
_refine_ls_weighting_details 'calc w=1/[\s^2^(Fo^2^)+(0.1401P)^2^+5.0486P] where P=(Fo^2^+2Fc^2^)/3'
_refine_ls_weighting_scheme calc
_refine_ls_wR_factor_gt 0.2172
_refine_ls_wR_factor_ref 0.2499
_reflns_number_gt 5351
_reflns_number_total 8766
_reflns_threshold_expression >2sigma(I)
_cod_data_source_file c9ra03135a2.cif
_cod_data_source_block shelxl
_cod_database_code 7233277

loop_
_symmetry_equiv_pos_as_xyz
'x, y, z'
'-x+1/2, y+1/2, z'
'x, -y, z+1/2'
'-x+1/2, -y+1/2, z+1/2'
'-x, -y, -z'
'x-1/2, -y-1/2, -z'
'-x, y, -z-1/2'
'x-1/2, y-1/2, -z-1/2'

loop_
_atom_site_label
_atom_site_type_symbol
_atom_site_fract_x
_atom_site_fract_y
_atom_site_fract_z
_atom_site_U_iso_or_equiv
_atom_site_adp_type
_atom_site_occupancy
_atom_site_symmetry_multiplicity
_atom_site_calc_flag
_atom_site_refinement_flags
_atom_site_disorder_assembly
_atom_site_disorder_group
Cl1A Cl 0.5804(7) 0.2298(7) 0.3229(7) 0.118(2) Uani 0.487(14) 1 d PD A 1
C44A C 0.5320(5) 0.2259(6) 0.2401(4) 0.0822(10) Uani 0.487(14) 1 d PD . 1
H44A H 0.5410 0.2610 0.2122 0.099 Uiso 0.487(14) 1 calc PR A 1
H44B H 0.5419 0.1888 0.2156 0.099 Uiso 0.487(14) 1 calc PR A 1
Cl1B Cl 0.5706(7) 0.2284(7) 0.3059(7) 0.132(2) Uani 0.513(14) 1 d PD . 2
C44B C 0.5063(6) 0.2325(6) 0.2180(6) 0.0822(10) Uani 0.513(14) 1 d PD . 2
H44C H 0.5303 0.1970 0.2042 0.099 Uiso 0.513(14) 1 calc PR A 2
H44D H 0.5266 0.2699 0.2033 0.099 Uiso 0.513(14) 1 calc PR A 2
Cl2 Cl 0.20041(7) 0.28990(10) 0.46790(7) 0.1115(7) Uani 1 1 d . . .
Cl3 Cl 0.23128(9) 0.25331(8) 0.61928(7) 0.1026(6) Uani 1 1 d . . .
O1 O 0.31741(11) 0.35062(11) 0.31198(12) 0.0430(6) Uani 1 1 d . . .
O2 O 0.44817(11) 0.22450(11) 0.49818(12) 0.0462(6) Uani 1 1 d . . .
O3 O 0.30755(10) 0.11614(12) 0.31754(11) 0.0453(6) Uani 1 1 d . . .
O4 O 0.54591(10) 0.04863(11) 0.37136(10) 0.0408(6) Uani 1 1 d . . .
O5 O 0.54633(11) 0.41008(13) 0.37615(11) 0.0452(6) Uani 1 1 d . . .
C1 C 0.40133(15) 0.34554(16) 0.38435(16) 0.0369(8) Uani 1 1 d . . .
C2 C 0.35131(15) 0.31668(16) 0.35475(16) 0.0362(8) Uani 1 1 d . . .
C3 C 0.33855(15) 0.25705(16) 0.36967(16) 0.0367(8) Uani 1 1 d . . .
H3 H 0.3065 0.2370 0.3472 0.044 Uiso 1 1 calc R . .
C4 C 0.37190(15) 0.22619(16) 0.41687(15) 0.0361(8) Uani 1 1 d . . .
C5 C 0.41926(16) 0.25632(17) 0.44928(16) 0.0387(8) Uani 1 1 d . . .
C6 C 0.43436(16) 0.31493(16) 0.43108(16) 0.0385(8) Uani 1 1 d . . .
H6 H 0.4682 0.3342 0.4514 0.046 Uiso 1 1 calc R . .
C7 C 0.35857(15) 0.16050(15) 0.43163(16) 0.0370(8) Uani 1 1 d . . .
H7A H 0.3704 0.1515 0.4772 0.044 Uiso 1 1 calc R . .
H7B H 0.3141 0.1529 0.4271 0.044 Uiso 1 1 calc R . .
Cl4 Cl 0.00661(7) 0.08017(8) 0.14565(7) 0.0928(5) Uani 1 1 d DU . .
C47 C 0.0007(5) 0.1064(3) 0.22857(13) 0.066(3) Uani 0.50 1 d PDU B -1
H47A H 0.0364 0.1322 0.2384 0.079 Uiso 0.50 1 calc PR B -1
H47B H -0.0366 0.1314 0.2328 0.079 Uiso 0.50 1 calc PR B -1
C48 C -0.0021(6) 0.0552(4) 0.27912(13) 0.085(3) Uani 0.50 1 d PDU . -1
H48A H 0.0350 0.0299 0.2747 0.103 Uiso 0.50 1 calc PR . -1
H48B H -0.0381 0.0296 0.2698 0.103 Uiso 0.50 1 calc PR . -1
C8 C 0.39336(15) 0.11980(15) 0.38585(16) 0.0348(8) Uani 1 1 d . . .
C9 C 0.36768(15) 0.10003(16) 0.32721(17) 0.0381(8) Uani 1 1 d . . .
C10 C 0.40282(15) 0.06644(16) 0.28350(16) 0.0371(8) Uani 1 1 d . . .
H10 H 0.3853 0.0547 0.2431 0.044 Uiso 1 1 calc R . .
C11 C 0.46295(15) 0.04967(16) 0.29752(15) 0.0354(8) Uani 1 1 d . . .
C12 C 0.48757(15) 0.06782(16) 0.35765(16) 0.0370(8) Uani 1 1 d . . .
C13 C 0.45347(15) 0.10309(16) 0.40026(17) 0.0386(8) Uani 1 1 d . . .
H13 H 0.4714 0.1161 0.4400 0.046 Uiso 1 1 calc R . .
C14 C 0.5000 0.0123(2) 0.2500 0.0360(11) Uani 1 2 d S . .
H14A H 0.5281 -0.0140 0.2749 0.043 Uiso 0.50 1 calc PR . .
H14B H 0.4719 -0.0140 0.2251 0.043 Uiso 0.50 1 calc PR . .
C15 C 0.43708(16) 0.40800(16) 0.24192(16) 0.0385(8) Uani 1 1 d . . .
C16 C 0.46104(15) 0.40873(16) 0.30511(16) 0.0372(8) Uani 1 1 d . . .
C17 C 0.52484(16) 0.40851(17) 0.31252(16) 0.0403(8) Uani 1 1 d . . .
C18 C 0.41943(16) 0.40864(16) 0.36381(16) 0.0391(8) Uani 1 1 d . . .
H18A H 0.3820 0.4319 0.3536 0.047 Uiso 1 1 calc R . .
H18B H 0.4404 0.4288 0.4006 0.047 Uiso 1 1 calc R . .
C19 C 0.25970(16) 0.32693(17) 0.29079(18) 0.0426(9) Uani 1 1 d . . .
H19A H 0.2400 0.3046 0.3269 0.051 Uiso 1 1 calc R . .
H19B H 0.2661 0.2988 0.2540 0.051 Uiso 1 1 calc R . .
C20 C 0.21876(16) 0.37855(18) 0.26932(17) 0.0441(9) Uani 1 1 d . . .
C21 C 0.15987(19) 0.3501(2) 0.2432(2) 0.0675(13) Uani 1 1 d . . .
H21A H 0.1294 0.3816 0.2353 0.081 Uiso 1 1 calc R . .
H21B H 0.1439 0.3215 0.2753 0.081 Uiso 1 1 calc R . .
H21C H 0.1686 0.3291 0.2022 0.081 Uiso 1 1 calc R . .
C22 C 0.24871(18) 0.41453(18) 0.21528(18) 0.0498(10) Uani 1 1 d . . .
H22A H 0.2864 0.4330 0.2317 0.060 Uiso 1 1 calc R . .
H22B H 0.2206 0.4460 0.2004 0.060 Uiso 1 1 calc R . .
H22C H 0.2586 0.3878 0.1787 0.060 Uiso 1 1 calc R . .
C23 C 0.2044(2) 0.4192(2) 0.3275(2) 0.0653(12) Uani 1 1 d . . .
H23A H 0.2424 0.4366 0.3443 0.078 Uiso 1 1 calc R . .
H23B H 0.1847 0.3955 0.3619 0.078 Uiso 1 1 calc R . .
H23C H 0.1768 0.4515 0.3136 0.078 Uiso 1 1 calc R . .
C24 C 0.49334(18) 0.25545(19) 0.53586(18) 0.0485(10) Uani 1 1 d . . .
H24A H 0.4782 0.2960 0.5473 0.058 Uiso 1 1 calc R . .
H24B H 0.5312 0.2601 0.5099 0.058 Uiso 1 1 calc R . .
C25 C 0.50711(18) 0.22042(19) 0.59757(18) 0.0472(9) Uani 1 1 d . . .
C26 C 0.5563(2) 0.2559(2) 0.6348(2) 0.0627(12) Uani 1 1 d . . .
H26A H 0.5417 0.2968 0.6430 0.075 Uiso 1 1 calc R . .
H26B H 0.5938 0.2575 0.6087 0.075 Uiso 1 1 calc R . .
H26C H 0.5648 0.2359 0.6764 0.075 Uiso 1 1 calc R . .
C27 C 0.5311(2) 0.1577(2) 0.5816(2) 0.0620(12) Uani 1 1 d . . .
H27A H 0.5400 0.1361 0.6222 0.074 Uiso 1 1 calc R . .
H27B H 0.5686 0.1611 0.5557 0.074 Uiso 1 1 calc R . .
H27C H 0.5002 0.1356 0.5567 0.074 Uiso 1 1 calc R . .
C28 C 0.4496(2) 0.2158(3) 0.6394(2) 0.0746(14) Uani 1 1 d . . .
H28A H 0.4347 0.2563 0.6497 0.090 Uiso 1 1 calc R . .
H28B H 0.4592 0.1945 0.6799 0.090 Uiso 1 1 calc R . .
H28C H 0.4180 0.1938 0.6154 0.090 Uiso 1 1 calc R . .
C29 C 0.27813(15) 0.09662(18) 0.25919(17) 0.0415(9) Uani 1 1 d . . .
H29A H 0.2863 0.0534 0.2520 0.050 Uiso 1 1 calc R . .
H29B H 0.2943 0.1193 0.2214 0.050 Uiso 1 1 calc R . .
C30 C 0.20923(16) 0.10726(17) 0.26566(18) 0.0439(9) Uani 1 1 d . . .
C31 C 0.19529(18) 0.17279(19) 0.2790(2) 0.0592(11) Uani 1 1 d . . .
H31A H 0.1510 0.1794 0.2764 0.071 Uiso 1 1 calc R . .
H31B H 0.2159 0.1979 0.2464 0.071 Uiso 1 1 calc R . .
H31C H 0.2099 0.1835 0.3226 0.071 Uiso 1 1 calc R . .
C32 C 0.1831(2) 0.0682(2) 0.3193(2) 0.0634(12) Uani 1 1 d . . .
H32A H 0.1388 0.0747 0.3222 0.076 Uiso 1 1 calc R . .
H32B H 0.2022 0.0788 0.3609 0.076 Uiso 1 1 calc R . .
H32C H 0.1912 0.0259 0.3094 0.076 Uiso 1 1 calc R . .
C33 C 0.18170(19) 0.0891(2) 0.1989(2) 0.0612(12) Uani 1 1 d . . .
H33A H 0.1983 0.1152 0.1647 0.073 Uiso 1 1 calc R . .
H33B H 0.1371 0.0934 0.2004 0.073 Uiso 1 1 calc R . .
H33C H 0.1923 0.0472 0.1894 0.073 Uiso 1 1 calc R . .
C34 C 0.56640(16) 0.05494(18) 0.43727(16) 0.0429(9) Uani 1 1 d . . .
H34A H 0.5354 0.0381 0.4674 0.052 Uiso 1 1 calc R . .
H34B H 0.5718 0.0981 0.4477 0.052 Uiso 1 1 calc R . .
C35 C 0.62661(16) 0.02210(17) 0.44615(17) 0.0425(9) Uani 1 1 d . . .
C36 C 0.61948(19) -0.04437(18) 0.4296(2) 0.0545(10) Uani 1 1 d . . .
H36A H 0.6085 -0.0486 0.3835 0.065 Uiso 1 1 calc R . .
H36B H 0.5872 -0.0619 0.4568 0.065 Uiso 1 1 calc R . .
H36C H 0.6582 -0.0653 0.4379 0.065 Uiso 1 1 calc R . .
C37 C 0.64525(19) 0.0289(2) 0.51779(18) 0.0570(11) Uani 1 1 d . . .
H37A H 0.6846 0.0088 0.5250 0.068 Uiso 1 1 calc R . .
H37B H 0.6140 0.0106 0.5457 0.068 Uiso 1 1 calc R . .
H37C H 0.6491 0.0717 0.5285 0.068 Uiso 1 1 calc R . .
C38 C 0.67507(17) 0.05055(19) 0.40251(19) 0.0504(10) Uani 1 1 d . . .
H38A H 0.6767 0.0939 0.4107 0.061 Uiso 1 1 calc R . .
H38B H 0.6646 0.0434 0.3567 0.061 Uiso 1 1 calc R . .
H38C H 0.7151 0.0327 0.4121 0.061 Uiso 1 1 calc R . .
C39 C 0.61061(17) 0.4145(2) 0.38513(17) 0.0494(10) Uani 1 1 d . . .
H39A H 0.6269 0.4480 0.3585 0.059 Uiso 1 1 calc R . .
H39B H 0.6305 0.3769 0.3705 0.059 Uiso 1 1 calc R . .
C40 C 0.62528(19) 0.4255(2) 0.45685(18) 0.0553(11) Uani 1 1 d . . .
C41 C 0.6005(3) 0.3749(3) 0.4985(2) 0.0883(18) Uani 1 1 d . . .
H41A H 0.5557 0.3747 0.4962 0.106 Uiso 1 1 calc R . .
H41B H 0.6134 0.3808 0.5439 0.106 Uiso 1 1 calc R . .
H41C H 0.6164 0.3365 0.4825 0.106 Uiso 1 1 calc R . .
C42 C 0.6952(2) 0.4261(3) 0.4640(2) 0.0820(17) Uani 1 1 d . . .
H42A H 0.7126 0.4567 0.4350 0.098 Uiso 1 1 calc R . .
H42B H 0.7115 0.3865 0.4522 0.098 Uiso 1 1 calc R . .
H42C H 0.7061 0.4353 0.5092 0.098 Uiso 1 1 calc R . .
C43 C 0.5996(3) 0.4850(3) 0.4775(3) 0.109(2) Uani 1 1 d . . .
H43A H 0.6100 0.4925 0.5233 0.130 Uiso 1 1 calc R . .
H43B H 0.5550 0.4844 0.4726 0.130 Uiso 1 1 calc R . .
H43C H 0.6169 0.5169 0.4503 0.130 Uiso 1 1 calc R . .
C45 C 0.2665(2) 0.3127(3) 0.5106(3) 0.0822(10) Uani 1 1 d . . .
H45A H 0.2999 0.3208 0.4791 0.099 Uiso 1 1 calc R . .
H45B H 0.2578 0.3504 0.5344 0.099 Uiso 1 1 calc R . .
C46 C 0.2861(2) 0.2664(3) 0.5567(2) 0.0822(10) Uani 1 1 d . . .
H46A H 0.3253 0.2789 0.5769 0.099 Uiso 1 1 calc R . .
H46B H 0.2935 0.2285 0.5328 0.099 Uiso 1 1 calc R . .

loop_
_atom_site_aniso_label
_atom_site_aniso_U_11
_atom_site_aniso_U_22
_atom_site_aniso_U_33
_atom_site_aniso_U_23
_atom_site_aniso_U_13
_atom_site_aniso_U_12
Cl1A 0.108(5) 0.121(3) 0.126(6) -0.006(4) -0.098(4) -0.006(3)
C44A 0.069(2) 0.104(3) 0.073(2) -0.0003(18) 0.0092(17) 0.0193(19)
Cl1B 0.128(6) 0.130(4) 0.139(7) -0.003(4) -0.108(4) -0.008(4)
C44B 0.069(2) 0.104(3) 0.073(2) -0.0003(18) 0.0092(17) 0.0193(19)
Cl2 0.0728(9) 0.1897(19) 0.0720(9) 0.0329(10) -0.0073(7) -0.0028(10)
Cl3 0.1267(14) 0.1219(13) 0.0591(8) 0.0122(8) 0.0099(8) 0.0075(11)
O1 0.0335(13) 0.0449(15) 0.0505(14) 0.0089(11) -0.0095(11) -0.0041(11)
O2 0.0469(15) 0.0473(15) 0.0443(14) 0.0065(12) -0.0150(12) -0.0040(12)
O3 0.0284(12) 0.0618(17) 0.0458(14) -0.0128(12) -0.0045(10) 0.0059(12)
O4 0.0325(13) 0.0542(16) 0.0357(13) -0.0027(11) -0.0033(10) 0.0076(11)
O5 0.0324(13) 0.0701(18) 0.0332(13) -0.0012(12) -0.0021(10) -0.0048(12)
C1 0.0317(18) 0.044(2) 0.0354(18) -0.0018(15) 0.0070(14) -0.0006(15)
C2 0.0331(18) 0.039(2) 0.0365(18) 0.0015(15) -0.0002(14) 0.0026(15)
C3 0.0319(17) 0.041(2) 0.0371(18) -0.0010(15) -0.0018(14) 0.0004(15)
C4 0.0345(18) 0.041(2) 0.0327(18) -0.0015(14) 0.0039(14) 0.0026(15)
C5 0.0339(19) 0.047(2) 0.0356(18) 0.0003(16) -0.0011(15) 0.0009(16)
C6 0.0338(18) 0.046(2) 0.0362(18) -0.0033(16) 0.0000(14) -0.0020(16)
C7 0.0321(18) 0.042(2) 0.0375(18) 0.0012(15) 0.0015(14) -0.0006(15)
Cl4 0.0874(10) 0.1081(12) 0.0828(9) -0.0038(8) -0.0088(7) 0.0135(8)
C47 0.038(4) 0.073(6) 0.086(8) 0.020(4) -0.001(7) 0.003(5)
C48 0.088(7) 0.039(5) 0.129(9) 0.005(5) -0.020(9) 0.001(5)
C8 0.0320(18) 0.0344(19) 0.0380(18) 0.0016(15) 0.0041(14) -0.0013(15)
C9 0.0298(18) 0.041(2) 0.0441(19) 0.0015(16) 0.0008(15) 0.0018(15)
C10 0.0317(18) 0.045(2) 0.0341(17) -0.0022(15) 0.0008(14) -0.0010(15)
C11 0.0330(18) 0.038(2) 0.0355(18) 0.0030(15) 0.0015(14) -0.0008(15)
C12 0.0329(18) 0.039(2) 0.0392(19) 0.0035(15) 0.0014(15) 0.0022(15)
C13 0.0370(19) 0.044(2) 0.0352(18) -0.0005(15) -0.0012(15) 0.0010(16)
C14 0.028(2) 0.041(3) 0.039(3) 0.000 0.003(2) 0.000
C15 0.0382(19) 0.043(2) 0.0348(19) 0.0015(15) 0.0039(15) 0.0011(16)
C16 0.0335(18) 0.041(2) 0.0375(19) 0.0001(15) 0.0038(15) -0.0029(15)
C17 0.0376(19) 0.045(2) 0.0383(19) -0.0024(16) 0.0007(15) -0.0039(16)
C18 0.0370(19) 0.041(2) 0.0391(19) -0.0010(15) 0.0019(15) -0.0018(16)
C19 0.038(2) 0.047(2) 0.0429(19) 0.0031(16) -0.0067(16) -0.0038(17)
C20 0.0369(19) 0.051(2) 0.044(2) 0.0077(17) 0.0003(16) 0.0013(17)
C21 0.042(2) 0.080(3) 0.081(3) 0.027(3) -0.018(2) -0.008(2)
C22 0.047(2) 0.054(2) 0.048(2) 0.0120(18) 0.0005(18) 0.0035(18)
C23 0.070(3) 0.070(3) 0.056(3) 0.007(2) 0.018(2) 0.019(2)
C24 0.043(2) 0.054(2) 0.050(2) 0.0030(18) -0.0114(17) -0.0074(18)
C25 0.044(2) 0.057(3) 0.041(2) 0.0025(18) -0.0073(16) 0.0005(18)
C26 0.064(3) 0.068(3) 0.056(3) -0.002(2) -0.021(2) 0.000(2)
C27 0.064(3) 0.060(3) 0.062(3) -0.003(2) -0.018(2) 0.007(2)
C28 0.061(3) 0.108(4) 0.055(3) 0.016(3) 0.001(2) -0.001(3)
C29 0.0310(18) 0.051(2) 0.043(2) -0.0110(17) -0.0046(15) -0.0007(16)
C30 0.0314(19) 0.050(2) 0.050(2) -0.0076(17) -0.0025(16) 0.0017(16)
C31 0.038(2) 0.058(3) 0.082(3) -0.011(2) -0.004(2) 0.0070(19)
C32 0.047(2) 0.078(3) 0.066(3) 0.001(2) 0.007(2) -0.001(2)
C33 0.041(2) 0.078(3) 0.065(3) -0.017(2) -0.010(2) 0.003(2)
C34 0.0381(19) 0.058(2) 0.0325(18) 0.0014(16) -0.0037(15) 0.0036(17)
C35 0.037(2) 0.050(2) 0.0408(19) 0.0031(17) -0.0020(15) 0.0054(17)
C36 0.051(2) 0.053(3) 0.059(2) 0.008(2) 0.0006(19) 0.008(2)
C37 0.046(2) 0.082(3) 0.043(2) 0.001(2) -0.0070(18) 0.010(2)
C38 0.038(2) 0.059(3) 0.054(2) 0.0060(19) -0.0009(18) 0.0012(18)
C39 0.039(2) 0.069(3) 0.040(2) -0.0023(19) 0.0004(16) -0.0103(19)
C40 0.047(2) 0.081(3) 0.038(2) -0.007(2) 0.0002(17) -0.016(2)
C41 0.084(4) 0.125(5) 0.056(3) 0.017(3) -0.013(3) -0.048(3)
C42 0.055(3) 0.138(5) 0.053(3) -0.007(3) -0.007(2) -0.027(3)
C43 0.121(5) 0.124(5) 0.081(4) -0.049(4) -0.025(4) 0.024(4)
C45 0.069(2) 0.104(3) 0.073(2) -0.0003(18) 0.0092(17) 0.0193(19)
C46 0.069(2) 0.104(3) 0.073(2) -0.0003(18) 0.0092(17) 0.0193(19)

loop_
_atom_type_symbol
_atom_type_description
_atom_type_scat_dispersion_real
_atom_type_scat_dispersion_imag
_atom_type_scat_source
C C 0.0033 0.0016 'International Tables Vol C Tables 4.2.6.8 and 6.1.1.4'
H H 0.0000 0.0000 'International Tables Vol C Tables 4.2.6.8 and 6.1.1.4'
O O 0.0106 0.0060 'International Tables Vol C Tables 4.2.6.8 and 6.1.1.4'
Cl Cl 0.1484 0.1585 'International Tables Vol C Tables 4.2.6.8 and 6.1.1.4'

loop_
_geom_angle_atom_site_label_1
_geom_angle_atom_site_label_2
_geom_angle_atom_site_label_3
_geom_angle
_geom_angle_site_symmetry_1
_geom_angle_site_symmetry_3
C44A C44A Cl1A 105.8(9) 7_656 .
C44A C44A H44A 110.6 7_656 .
Cl1A C44A H44A 110.6 . .
C44A C44A H44B 110.6 7_656 .
Cl1A C44A H44B 110.6 . .
H44A C44A H44B 108.7 . .
C44B C44B Cl1B 94.5(12) 7_656 7_656
C44B C44B H44C 112.8 7_656 .
Cl1B C44B H44C 112.8 7_656 .
C44B C44B H44D 112.8 7_656 .
Cl1B C44B H44D 112.8 7_656 .
H44C C44B H44D 110.3 . .
C2 O1 C19 117.7(3) . .
C5 O2 C24 117.5(3) . .
C9 O3 C29 118.2(3) . .
C12 O4 C34 117.0(3) . .
C17 O5 C39 117.3(3) . .
C6 C1 C2 118.8(3) . .
C6 C1 C18 120.9(3) . .
C2 C1 C18 120.4(3) . .
O1 C2 C3 123.8(3) . .
O1 C2 C1 116.3(3) . .
C3 C2 C1 119.8(3) . .
C2 C3 C4 121.3(3) . .
C2 C3 H3 119.4 . .
C4 C3 H3 119.4 . .
C3 C4 C5 118.7(3) . .
C3 C4 C7 120.8(3) . .
C5 C4 C7 120.5(3) . .
O2 C5 C6 124.4(3) . .
O2 C5 C4 115.9(3) . .
C6 C5 C4 119.7(3) . .
C1 C6 C5 121.5(3) . .
C1 C6 H6 119.2 . .
C5 C6 H6 119.2 . .
C8 C7 C4 110.9(3) . .
C8 C7 H7A 109.5 . .
C4 C7 H7A 109.5 . .
C8 C7 H7B 109.5 . .
C4 C7 H7B 109.5 . .
H7A C7 H7B 108.1 . .
C48 Cl4 C47 38.67(10) 7_556 .
C48 C47 Cl4 113.45(10) . .
C48 C47 H47A 108.9 . .
Cl4 C47 H47A 108.9 . .
C48 C47 H47B 108.9 . .
Cl4 C47 H47B 108.9 . .
H47A C47 H47B 107.7 . .
C47 C48 Cl4 112.6(5) . 7_556
C47 C48 H48A 109.1 . .
Cl4 C48 H48A 109.1 7_556 .
C47 C48 H48B 109.1 . .
Cl4 C48 H48B 109.1 7_556 .
H48A C48 H48B 107.8 . .
C13 C8 C9 118.4(3) . .
C13 C8 C7 120.1(3) . .
C9 C8 C7 121.4(3) . .
O3 C9 C10 124.9(3) . .
O3 C9 C8 115.2(3) . .
C10 C9 C8 120.0(3) . .
C11 C10 C9 121.9(3) . .
C11 C10 H10 119.0 . .
C9 C10 H10 119.0 . .
C10 C11 C12 117.7(3) . .
C10 C11 C14 121.2(3) . .
C12 C11 C14 121.2(3) . .
O4 C12 C13 123.0(3) . .
O4 C12 C11 116.5(3) . .
C13 C12 C11 120.5(3) . .
C12 C13 C8 121.4(3) . .
C12 C13 H13 119.3 . .
C8 C13 H13 119.3 . .
C11 C14 C11 113.4(4) 7_656 .
C11 C14 H14A 108.9 7_656 .
C11 C14 H14A 108.9 . .
C11 C14 H14B 108.9 7_656 .
C11 C14 H14B 108.9 . .
H14A C14 H14B 107.7 . .
C17 C15 C16 121.3(3) 7_656 .
C15 C16 C17 118.2(3) . .
C15 C16 C18 120.9(3) . .
C17 C16 C18 120.9(3) . .
O5 C17 C15 123.5(3) . 7_656
O5 C17 C16 116.0(3) . .
C15 C17 C16 120.5(3) 7_656 .
C16 C18 C1 112.3(3) . .
C16 C18 H18A 109.1 . .
C1 C18 H18A 109.1 . .
C16 C18 H18B 109.1 . .
C1 C18 H18B 109.1 . .
H18A C18 H18B 107.9 . .
O1 C19 C20 109.1(3) . .
O1 C19 H19A 109.9 . .
C20 C19 H19A 109.9 . .
O1 C19 H19B 109.9 . .
C20 C19 H19B 109.9 . .
H19A C19 H19B 108.3 . .
C22 C20 C19 110.9(3) . .
C22 C20 C23 110.3(3) . .
C19 C20 C23 110.0(3) . .
C22 C20 C21 109.0(3) . .
C19 C20 C21 106.5(3) . .
C23 C20 C21 110.1(4) . .
C20 C21 H21A 109.5 . .
C20 C21 H21B 109.5 . .
H21A C21 H21B 109.5 . .
C20 C21 H21C 109.5 . .
H21A C21 H21C 109.5 . .
H21B C21 H21C 109.5 . .
C20 C22 H22A 109.5 . .
C20 C22 H22B 109.5 . .
H22A C22 H22B 109.5 . .
C20 C22 H22C 109.5 . .
H22A C22 H22C 109.5 . .
H22B C22 H22C 109.5 . .
C20 C23 H23A 109.5 . .
C20 C23 H23B 109.5 . .
H23A C23 H23B 109.5 . .
C20 C23 H23C 109.5 . .
H23A C23 H23C 109.5 . .
H23B C23 H23C 109.5 . .
O2 C24 C25 109.9(3) . .
O2 C24 H24A 109.7 . .
C25 C24 H24A 109.7 . .
O2 C24 H24B 109.7 . .
C25 C24 H24B 109.7 . .
H24A C24 H24B 108.2 . .
C24 C25 C28 109.9(3) . .
C24 C25 C27 111.1(3) . .
C28 C25 C27 110.0(4) . .
C24 C25 C26 106.8(3) . .
C28 C25 C26 109.4(4) . .
C27 C25 C26 109.6(3) . .
C25 C26 H26A 109.5 . .
C25 C26 H26B 109.5 . .
H26A C26 H26B 109.5 . .
C25 C26 H26C 109.5 . .
H26A C26 H26C 109.5 . .
H26B C26 H26C 109.5 . .
C25 C27 H27A 109.5 . .
C25 C27 H27B 109.5 . .
H27A C27 H27B 109.5 . .
C25 C27 H27C 109.5 . .
H27A C27 H27C 109.5 . .
H27B C27 H27C 109.5 . .
C25 C28 H28A 109.5 . .
C25 C28 H28B 109.5 . .
H28A C28 H28B 109.5 . .
C25 C28 H28C 109.5 . .
H28A C28 H28C 109.5 . .
H28B C28 H28C 109.5 . .
O3 C29 C30 108.9(3) . .
O3 C29 H29A 109.9 . .
C30 C29 H29A 109.9 . .
O3 C29 H29B 109.9 . .
C30 C29 H29B 109.9 . .
H29A C29 H29B 108.3 . .
C32 C30 C31 110.2(3) . .
C32 C30 C29 110.2(3) . .
C31 C30 C29 111.3(3) . .
C32 C30 C33 110.2(3) . .
C31 C30 C33 109.4(3) . .
C29 C30 C33 105.4(3) . .
C30 C31 H31A 109.5 . .
C30 C31 H31B 109.5 . .
H31A C31 H31B 109.5 . .
C30 C31 H31C 109.5 . .
H31A C31 H31C 109.5 . .
H31B C31 H31C 109.5 . .
C30 C32 H32A 109.5 . .
C30 C32 H32B 109.5 . .
H32A C32 H32B 109.5 . .
C30 C32 H32C 109.5 . .
H32A C32 H32C 109.5 . .
H32B C32 H32C 109.5 . .
C30 C33 H33A 109.5 . .
C30 C33 H33B 109.5 . .
H33A C33 H33B 109.5 . .
C30 C33 H33C 109.5 . .
H33A C33 H33C 109.5 . .
H33B C33 H33C 109.5 . .
O4 C34 C35 109.7(3) . .
O4 C34 H34A 109.7 . .
C35 C34 H34A 109.7 . .
O4 C34 H34B 109.7 . .
C35 C34 H34B 109.7 . .
H34A C34 H34B 108.2 . .
C34 C35 C38 109.4(3) . .
C34 C35 C36 110.6(3) . .
C38 C35 C36 110.1(3) . .
C34 C35 C37 107.4(3) . .
C38 C35 C37 109.7(3) . .
C36 C35 C37 109.7(3) . .
C35 C36 H36A 109.5 . .
C35 C36 H36B 109.5 . .
H36A C36 H36B 109.5 . .
C35 C36 H36C 109.5 . .
H36A C36 H36C 109.5 . .
H36B C36 H36C 109.5 . .
C35 C37 H37A 109.5 . .
C35 C37 H37B 109.5 . .
H37A C37 H37B 109.5 . .
C35 C37 H37C 109.5 . .
H37A C37 H37C 109.5 . .
H37B C37 H37C 109.5 . .
C35 C38 H38A 109.5 . .
C35 C38 H38B 109.5 . .
H38A C38 H38B 109.5 . .
C35 C38 H38C 109.5 . .
H38A C38 H38C 109.5 . .
H38B C38 H38C 109.5 . .
O5 C39 C40 110.1(3) . .
O5 C39 H39A 109.6 . .
C40 C39 H39A 109.6 . .
O5 C39 H39B 109.6 . .
C40 C39 H39B 109.6 . .
H39A C39 H39B 108.1 . .
C43 C40 C41 111.3(5) . .
C43 C40 C39 109.6(4) . .
C41 C40 C39 110.5(4) . .
C43 C40 C42 109.9(4) . .
C41 C40 C42 107.9(4) . .
C39 C40 C42 107.6(3) . .
C40 C41 H41A 109.5 . .
C40 C41 H41B 109.5 . .
H41A C41 H41B 109.5 . .
C40 C41 H41C 109.5 . .
H41A C41 H41C 109.5 . .
H41B C41 H41C 109.5 . .
C40 C42 H42A 109.5 . .
C40 C42 H42B 109.5 . .
H42A C42 H42B 109.5 . .
C40 C42 H42C 109.5 . .
H42A C42 H42C 109.5 . .
H42B C42 H42C 109.5 . .
C40 C43 H43A 109.5 . .
C40 C43 H43B 109.5 . .
H43A C43 H43B 109.5 . .
C40 C43 H43C 109.5 . .
H43A C43 H43C 109.5 . .
H43B C43 H43C 109.5 . .
C46 C45 Cl2 111.0(5) . .
C46 C45 H45A 109.4 . .
Cl2 C45 H45A 109.4 . .
C46 C45 H45B 109.4 . .
Cl2 C45 H45B 109.4 . .
H45A C45 H45B 108.0 . .
C45 C46 Cl3 112.6(4) . .
C45 C46 H46A 109.1 . .
Cl3 C46 H46A 109.1 . .
C45 C46 H46B 109.1 . .
Cl3 C46 H46B 109.1 . .
H46A C46 H46B 107.8 . .

loop_
_geom_bond_atom_site_label_1
_geom_bond_atom_site_label_2
_geom_bond_distance
_geom_bond_site_symmetry_2
Cl1A C44A 2.0005(10) .
C44A C44A 1.46(2) 7_656
C44A H44A 0.9900 .
C44A H44B 0.9900 .
Cl1B C44B 1.75(2) 7_656
C44B C44B 1.34(2) 7_656
C44B Cl1B 1.75(2) 7_656
C44B H44C 0.9900 .
C44B H44D 0.9900 .
Cl2 C45 1.762(6) .
Cl3 C46 1.779(5) .
O1 C2 1.374(4) .
O1 C19 1.434(4) .
O2 C5 1.380(4) .
O2 C24 1.430(4) .
O3 C9 1.376(4) .
O3 C29 1.426(4) .
O4 C12 1.374(4) .
O4 C34 1.430(4) .
O5 C17 1.387(4) .
O5 C39 1.420(4) .
C1 C6 1.379(5) .
C1 C2 1.406(5) .
C1 C18 1.518(5) .
C2 C3 1.390(5) .
C3 C4 1.392(5) .
C3 H3 0.9500 .
C4 C5 1.401(5) .
C4 C7 1.521(5) .
C5 C6 1.396(5) .
C6 H6 0.9500 .
C7 C8 1.510(5) .
C7 H7A 0.9900 .
C7 H7B 0.9900 .
Cl4 C48 1.642(6) 7_556
Cl4 C47 1.8016(10) .
C47 C48 1.5408(10) .
C47 H47A 0.9900 .
C47 H47B 0.9900 .
C48 Cl4 1.642(6) 7_556
C48 H48A 0.9900 .
C48 H48B 0.9900 .
C8 C13 1.397(5) .
C8 C9 1.398(5) .
C9 C10 1.397(5) .
C10 C11 1.396(5) .
C10 H10 0.9500 .
C11 C12 1.404(5) .
C11 C14 1.516(4) .
C12 C13 1.391(5) .
C13 H13 0.9500 .
C14 C11 1.516(4) 7_656
C14 H14A 0.9900 .
C14 H14B 0.9900 .
C15 C17 1.392(5) 7_656
C15 C16 1.397(5) .
C16 C17 1.403(5) .
C16 C18 1.508(5) .
C17 C15 1.392(5) 7_656
C18 H18A 0.9900 .
C18 H18B 0.9900 .
C19 C20 1.521(5) .
C19 H19A 0.9900 .
C19 H19B 0.9900 .
C20 C22 1.515(5) .
C20 C23 1.530(6) .
C20 C21 1.531(5) .
C21 H21A 0.9800 .
C21 H21B 0.9800 .
C21 H21C 0.9800 .
C22 H22A 0.9800 .
C22 H22B 0.9800 .
C22 H22C 0.9800 .
C23 H23A 0.9800 .
C23 H23B 0.9800 .
C23 H23C 0.9800 .
C24 C25 1.516(5) .
C24 H24A 0.9900 .
C24 H24B 0.9900 .
C25 C28 1.525(6) .
C25 C27 1.527(6) .
C25 C26 1.536(6) .
C26 H26A 0.9800 .
C26 H26B 0.9800 .
C26 H26C 0.9800 .
C27 H27A 0.9800 .
C27 H27B 0.9800 .
C27 H27C 0.9800 .
C28 H28A 0.9800 .
C28 H28B 0.9800 .
C28 H28C 0.9800 .
C29 C30 1.530(5) .
C29 H29A 0.9900 .
C29 H29B 0.9900 .
C30 C32 1.513(6) .
C30 C31 1.514(6) .
C30 C33 1.548(5) .
C31 H31A 0.9800 .
C31 H31B 0.9800 .
C31 H31C 0.9800 .
C32 H32A 0.9800 .
C32 H32B 0.9800 .
C32 H32C 0.9800 .
C33 H33A 0.9800 .
C33 H33B 0.9800 .
C33 H33C 0.9800 .
C34 C35 1.516(5) .
C34 H34A 0.9900 .
C34 H34B 0.9900 .
C35 C38 1.524(5) .
C35 C36 1.525(6) .
C35 C37 1.531(5) .
C36 H36A 0.9800 .
C36 H36B 0.9800 .
C36 H36C 0.9800 .
C37 H37A 0.9800 .
C37 H37B 0.9800 .
C37 H37C 0.9800 .
C38 H38A 0.9800 .
C38 H38B 0.9800 .
C38 H38C 0.9800 .
C39 C40 1.524(5) .
C39 H39A 0.9900 .
C39 H39B 0.9900 .
C40 C43 1.498(7) .
C40 C41 1.514(6) .
C40 C42 1.534(6) .
C41 H41A 0.9800 .
C41 H41B 0.9800 .
C41 H41C 0.9800 .
C42 H42A 0.9800 .
C42 H42B 0.9800 .
C42 H42C 0.9800 .
C43 H43A 0.9800 .
C43 H43B 0.9800 .
C43 H43C 0.9800 .
C45 C46 1.463(7) .
C45 H45A 0.9900 .
C45 H45B 0.9900 .
C46 H46A 0.9900 .
C46 H46B 0.9900 .

loop_
_geom_torsion_atom_site_label_1
_geom_torsion_atom_site_label_2
_geom_torsion_atom_site_label_3
_geom_torsion_atom_site_label_4
_geom_torsion
_geom_torsion_site_symmetry_1
_geom_torsion_site_symmetry_4
C19 O1 C2 C3 11.7(5) . .
C19 O1 C2 C1 -168.1(3) . .
C6 C1 C2 O1 175.5(3) . .
C18 C1 C2 O1 -6.0(4) . .
C6 C1 C2 C3 -4.3(5) . .
C18 C1 C2 C3 174.2(3) . .
O1 C2 C3 C4 -175.4(3) . .
C1 C2 C3 C4 4.4(5) . .
C2 C3 C4 C5 -0.3(5) . .
C2 C3 C4 C7 -178.5(3) . .
C24 O2 C5 C6 5.0(5) . .
C24 O2 C5 C4 -175.0(3) . .
C3 C4 C5 O2 176.3(3) . .
C7 C4 C5 O2 -5.5(5) . .
C3 C4 C5 C6 -3.8(5) . .
C7 C4 C5 C6 174.4(3) . .
C2 C1 C6 C5 0.1(5) . .
C18 C1 C6 C5 -178.3(3) . .
O2 C5 C6 C1 -176.1(3) . .
C4 C5 C6 C1 3.9(5) . .
C3 C4 C7 C8 86.1(4) . .
C5 C4 C7 C8 -92.1(4) . .
C48 Cl4 C47 C48 -0.3(13) 7_556 .
Cl4 C47 C48 Cl4 179.3(6) . 7_556
C4 C7 C8 C13 85.7(4) . .
C4 C7 C8 C9 -91.6(4) . .
C29 O3 C9 C10 1.0(5) . .
C29 O3 C9 C8 -179.0(3) . .
C13 C8 C9 O3 177.4(3) . .
C7 C8 C9 O3 -5.2(5) . .
C13 C8 C9 C10 -2.5(5) . .
C7 C8 C9 C10 174.8(3) . .
O3 C9 C10 C11 -177.5(3) . .
C8 C9 C10 C11 2.5(5) . .
C9 C10 C11 C12 -0.1(5) . .
C9 C10 C11 C14 178.9(3) . .
C34 O4 C12 C13 13.3(5) . .
C34 O4 C12 C11 -166.3(3) . .
C10 C11 C12 O4 177.4(3) . .
C14 C11 C12 O4 -1.6(5) . .
C10 C11 C12 C13 -2.2(5) . .
C14 C11 C12 C13 178.8(3) . .
O4 C12 C13 C8 -177.4(3) . .
C11 C12 C13 C8 2.2(5) . .
C9 C8 C13 C12 0.2(5) . .
C7 C8 C13 C12 -177.1(3) . .
C10 C11 C14 C11 91.3(3) . 7_656
C12 C11 C14 C11 -89.7(3) . 7_656
C17 C15 C16 C17 -1.5(5) 7_656 .
C17 C15 C16 C18 179.5(3) 7_656 .
C39 O5 C17 C15 3.3(5) . 7_656
C39 O5 C17 C16 -175.3(3) . .
C15 C16 C17 O5 179.2(3) . .
C18 C16 C17 O5 -1.9(5) . .
C15 C16 C17 C15 0.5(5) . 7_656
C18 C16 C17 C15 179.4(3) . 7_656
C15 C16 C18 C1 86.7(4) . .
C17 C16 C18 C1 -92.2(4) . .
C6 C1 C18 C16 93.2(4) . .
C2 C1 C18 C16 -85.2(4) . .
C2 O1 C19 C20 156.1(3) . .
O1 C19 C20 C22 57.9(4) . .
O1 C19 C20 C23 -64.3(4) . .
O1 C19 C20 C21 176.4(3) . .
C5 O2 C24 C25 164.4(3) . .
O2 C24 C25 C28 -62.2(5) . .
O2 C24 C25 C27 59.8(4) . .
O2 C24 C25 C26 179.3(3) . .
C9 O3 C29 C30 167.6(3) . .
O3 C29 C30 C32 -64.9(4) . .
O3 C29 C30 C31 57.7(4) . .
O3 C29 C30 C33 176.2(3) . .
C12 O4 C34 C35 170.2(3) . .
O4 C34 C35 C38 62.6(4) . .
O4 C34 C35 C36 -58.8(4) . .
O4 C34 C35 C37 -178.4(3) . .
C17 O5 C39 C40 171.2(3) . .
O5 C39 C40 C43 -63.9(5) . .
O5 C39 C40 C41 59.0(5) . .
O5 C39 C40 C42 176.6(4) . .
Cl2 C45 C46 Cl3 -63.9(5) . .
